data_7234864
loop_
_publ_author_name
'Yanze Liu'
'Yunxiang Lei'
'Miaochang Liu'
'Fei Li'
'Hongping Xiao'
'Jiuxi Chen'
'Xiaobo Huang'
'Wenxia Gao'
'Huayue Wu'
'Yixiang Cheng'

_publ_section_title
;
 The effect of N-alkyl chain length on the photophysical properties of
 indene-1,3-dionemethylene-1,4-dihydropyridine derivatives
;
_journal_name_full 'Journal of Materials Chemistry C'
_journal_page_first 5970
_journal_page_last 5980
_journal_paper_doi 10.1039/C6TC01877G
_journal_volume 4
_journal_year 2016
_chemical_formula_moiety '2(C34 H29 N O2), C H4 O'
_chemical_formula_sum 'C69 H62 N2 O5'
_chemical_formula_weight 999.21
_space_group_IT_number 14
_space_group_name_Hall '-P 2ybc'
_space_group_name_H-M_alt 'P 1 21/c 1'
_symmetry_cell_setting monoclinic
_symmetry_space_group_name_Hall '-P 2ybc'
_symmetry_space_group_name_H-M 'P 1 21/c 1'
_atom_sites_solution_hydrogens geom
_atom_sites_solution_primary direct
_atom_sites_solution_secondary difmap
_cell_angle_alpha 90.00
_cell_angle_beta 124.280(7)
_cell_angle_gamma 90.00
_cell_formula_units_Z 2
_cell_length_a 8.9842(17)
_cell_length_b 25.762(4)
_cell_length_c 15.533(2)
_cell_measurement_reflns_used 3818
_cell_measurement_temperature 100(2)
_cell_measurement_theta_max 22.31
_cell_measurement_theta_min 2.40
_cell_volume 2970.6(9)
_computing_cell_refinement 'SAINT (Bruker, 2002)'
_computing_data_collection 'SMART (Bruker, 2002)'
_computing_data_reduction SAINT
_computing_molecular_graphics 'XP (Bruker, 2002)'
_computing_publication_material 'SHELXL-97 (Bruker, 2002)'
_computing_structure_refinement 'SHELXL-97 (Sheldrick, 1997)'
_computing_structure_solution 'SHELXS-97 (Sheldrick, 1997)'
_diffrn_ambient_temperature 100(2)
_diffrn_measured_fraction_theta_full 0.985
_diffrn_measured_fraction_theta_max 0.985
_diffrn_measurement_device_type 'Bruker APEX II area-detector diffractometer'
_diffrn_measurement_method '\f and \w scans'
_diffrn_radiation_monochromator graphite
_diffrn_radiation_source 'fine-focus sealed tube'
_diffrn_radiation_type MoK\a
_diffrn_radiation_wavelength 0.71073
_diffrn_reflns_av_R_equivalents 0.0431
_diffrn_reflns_av_sigmaI/netI 0.0497
_diffrn_reflns_limit_h_max 11
_diffrn_reflns_limit_h_min -11
_diffrn_reflns_limit_k_max 24
_diffrn_reflns_limit_k_min -31
_diffrn_reflns_limit_l_max 19
_diffrn_reflns_limit_l_min -19
_diffrn_reflns_number 18572
_diffrn_reflns_theta_full 26.00
_diffrn_reflns_theta_max 26.00
_diffrn_reflns_theta_min 2.76
_exptl_absorpt_coefficient_mu 0.070
_exptl_absorpt_correction_T_max 0.9876
_exptl_absorpt_correction_T_min 0.9828
_exptl_absorpt_correction_type multi-scan
_exptl_absorpt_process_details 'SADABS (Bruker, 2002)'
_exptl_crystal_density_diffrn 1.117
_exptl_crystal_density_method 'not measured'
_exptl_crystal_description Block
_exptl_crystal_F_000 1060
_exptl_crystal_size_max 0.25
_exptl_crystal_size_mid 0.22
_exptl_crystal_size_min 0.18
_refine_diff_density_max 0.452
_refine_diff_density_min -0.297
_refine_diff_density_rms 0.053
_refine_ls_extinction_method none
_refine_ls_goodness_of_fit_ref 1.004
_refine_ls_hydrogen_treatment constr
_refine_ls_matrix_type full
_refine_ls_number_parameters 357
_refine_ls_number_reflns 5739
_refine_ls_number_restraints 1
_refine_ls_restrained_S_all 1.005
_refine_ls_R_factor_all 0.1266
_refine_ls_R_factor_gt 0.0787
_refine_ls_shift/su_max 0.001
_refine_ls_shift/su_mean 0.001
_refine_ls_structure_factor_coef Fsqd
_refine_ls_weighting_details 'calc w=1/[\s^2^(Fo^2^)+(0.1573P)^2^+0.0000P] where P=(Fo^2^+2Fc^2^)/3'
_refine_ls_weighting_scheme calc
_refine_ls_wR_factor_gt 0.2046
_refine_ls_wR_factor_ref 0.2459
_reflns_number_gt 3144
_reflns_number_total 5739
_reflns_threshold_expression I>2\s(I)
_cod_data_source_file J-Mater-Chem-C-2016-4-5970.cif
_cod_data_source_block mo_20151125d_0m
_cod_depositor_comments
;
The following automatic conversions were performed:

data item '_exptl_absorpt_correction_type' value 'Multi-scan' was
changed to 'multi-scan' in accordance with the built-in table derived
from the CIF Core dictionary named 'cif_core.dic' version 2.4.5 last
updated on 2014-11-21.

data item '_symmetry_cell_setting' value 'Monoclinic' was changed to
'monoclinic' in accordance with the built-in table derived from the
CIF Core dictionary named 'cif_core.dic' version 2.4.5 last updated
on 2014-11-21.

Automatic conversion script
Id: cif_fix_values 6909 2019-04-08 15:41:33Z antanas 
;
_cod_original_cell_volume 2970.6(8)
_cod_original_sg_symbol_H-M 'P 21/c'
_cod_database_code 7234864

loop_
_symmetry_equiv_pos_as_xyz
'x, y, z'
'-x, y+1/2, -z+1/2'
'-x, -y, -z'
'x, -y-1/2, z-1/2'

loop_
_atom_site_label
_atom_site_type_symbol
_atom_site_fract_x
_atom_site_fract_y
_atom_site_fract_z
_atom_site_U_iso_or_equiv
_atom_site_adp_type
_atom_site_occupancy
_atom_site_symmetry_multiplicity
_atom_site_calc_flag
_atom_site_refinement_flags
_atom_site_disorder_assembly
_atom_site_disorder_group
O1 O 0.6541(4) 0.82647(8) 1.00404(19) 0.0818(7) Uani 1 1 d . . .
O2 O 0.6974(4) 0.88554(8) 0.73055(18) 0.0824(7) Uani 1 1 d . . .
N1 N 0.7840(3) 1.02732(8) 1.00563(19) 0.0605(6) Uani 1 1 d U . .
C1 C 0.6463(4) 0.80187(11) 0.7785(2) 0.0599(7) Uani 1 1 d . . .
C2 C 0.6280(5) 0.76811(13) 0.7039(3) 0.0743(9) Uani 1 1 d . . .
H2 H 0.6377 0.7798 0.6506 0.089 Uiso 1 1 calc R . .
C3 C 0.5949(5) 0.71633(14) 0.7110(3) 0.0856(10) Uani 1 1 d . . .
H3 H 0.5832 0.6928 0.6621 0.103 Uiso 1 1 calc R . .
C4 C 0.5792(6) 0.69925(14) 0.7893(4) 0.0922(12) Uani 1 1 d . . .
H4 H 0.5550 0.6644 0.7918 0.111 Uiso 1 1 calc R . .
C5 C 0.5986(5) 0.73289(12) 0.8647(3) 0.0794(9) Uani 1 1 d . . .
H5 H 0.5886 0.7211 0.9178 0.095 Uiso 1 1 calc R . .
C6 C 0.6334(4) 0.78469(11) 0.8586(2) 0.0632(7) Uani 1 1 d . . .
C7 C 0.6563(4) 0.82990(11) 0.9257(2) 0.0611(7) Uani 1 1 d . . .
C8 C 0.6809(4) 0.87547(10) 0.8790(2) 0.0549(7) Uani 1 1 d . . .
C9 C 0.6778(4) 0.85956(11) 0.7897(2) 0.0593(7) Uani 1 1 d . . .
C10 C 0.7093(3) 0.92708(10) 0.9191(2) 0.0498(6) Uani 1 1 d . . .
C11 C 0.7109(4) 0.93926(11) 1.0083(2) 0.0545(7) Uani 1 1 d . . .
H11 H 0.6871 0.9130 1.0400 0.065 Uiso 1 1 calc R . .
C12 C 0.7462(4) 0.98813(11) 1.0501(2) 0.0553(7) Uani 1 1 d . . .
C13 C 0.7738(4) 1.01864(10) 0.9152(2) 0.0555(7) Uani 1 1 d . . .
C14 C 0.7370(4) 0.96962(10) 0.8725(2) 0.0538(7) Uani 1 1 d . . .
H14 H 0.7302 0.9644 0.8112 0.065 Uiso 1 1 calc R . .
C15 C 0.7415(4) 0.99911(12) 1.1417(2) 0.0613(7) Uani 1 1 d . . .
H15 H 0.7113 1.0324 1.1497 0.074 Uiso 1 1 calc R . .
C16 C 0.7779(4) 0.96403(12) 1.2128(2) 0.0609(7) Uani 1 1 d . . .
H16 H 0.8120 0.9315 1.2038 0.073 Uiso 1 1 calc R . .
C17 C 0.7712(4) 0.97023(11) 1.3043(2) 0.0566(7) Uani 1 1 d . . .
C18 C 0.8216(5) 0.92955(13) 1.3724(3) 0.0728(9) Uani 1 1 d . . .
H18 H 0.8594 0.8988 1.3591 0.087 Uiso 1 1 calc R . .
C19 C 0.8183(5) 0.93277(14) 1.4608(3) 0.0770(9) Uani 1 1 d . . .
H19 H 0.8515 0.9042 1.5046 0.092 Uiso 1 1 calc R . .
C20 C 0.7665(4) 0.97779(13) 1.4834(2) 0.0655(8) Uani 1 1 d . . .
C21 C 0.7124(5) 1.01876(13) 1.4148(3) 0.0703(8) Uani 1 1 d . . .
H21 H 0.6748 1.0494 1.4286 0.084 Uiso 1 1 calc R . .
C22 C 0.7125(4) 1.01550(12) 1.3260(2) 0.0664(8) Uani 1 1 d . . .
H22 H 0.6733 1.0436 1.2805 0.080 Uiso 1 1 calc R . .
C23 C 0.7655(5) 0.98190(16) 1.5810(3) 0.0851(10) Uani 1 1 d . . .
H23A H 0.7570 0.9478 1.6028 0.128 Uiso 1 1 calc R . .
H23B H 0.6641 1.0023 1.5661 0.128 Uiso 1 1 calc R . .
H23C H 0.8748 0.9982 1.6357 0.128 Uiso 1 1 calc R . .
C24 C 0.8088(4) 1.06177(11) 0.8676(2) 0.0604(7) Uani 1 1 d . . .
H24 H 0.8972 1.0856 0.9117 0.072 Uiso 1 1 calc R . .
C25 C 0.7222(4) 1.06911(11) 0.7649(2) 0.0593(7) Uani 1 1 d . . .
H25 H 0.6289 1.0464 0.7214 0.071 Uiso 1 1 calc R . .
C26 C 0.7619(4) 1.10980(10) 0.7157(2) 0.0579(7) Uani 1 1 d . . .
C27 C 0.6504(5) 1.11556(12) 0.6067(2) 0.0689(8) Uani 1 1 d . . .
H27 H 0.5517 1.0937 0.5678 0.083 Uiso 1 1 calc R . .
C28 C 0.6849(5) 1.15321(14) 0.5564(3) 0.0792(10) Uani 1 1 d . . .
H28 H 0.6093 1.1562 0.4843 0.095 Uiso 1 1 calc R . .
C29 C 0.8302(5) 1.18644(13) 0.6119(3) 0.0798(10) Uani 1 1 d . . .
C30 C 0.9388(5) 1.18054(13) 0.7189(3) 0.0805(10) Uani 1 1 d . . .
H30 H 1.0373 1.2025 0.7578 0.097 Uiso 1 1 calc R . .
C31 C 0.9063(4) 1.14336(11) 0.7699(3) 0.0672(8) Uani 1 1 d . . .
H31 H 0.9827 1.1408 0.8420 0.081 Uiso 1 1 calc R . .
C32 C 0.8678(8) 1.22752(19) 0.5569(4) 0.1206(16) Uani 1 1 d . . .
H32A H 0.7874 1.2230 0.4829 0.181 Uiso 1 1 calc R . .
H32B H 0.9900 1.2243 0.5772 0.181 Uiso 1 1 calc R . .
H32C H 0.8500 1.2613 0.5757 0.181 Uiso 1 1 calc R . .
C33 C 0.8477(5) 1.07889(12) 1.0581(3) 0.0768(9) Uani 1 1 d U . .
H33A H 0.8947 1.0753 1.1314 0.092 Uiso 1 1 calc R . .
H33B H 0.9442 1.0914 1.0529 0.092 Uiso 1 1 calc R . .
C34 C 0.6970(6) 1.11699(16) 1.0089(4) 0.1079(14) Uani 1 1 d . . .
H34A H 0.6532 1.1214 0.9369 0.162 Uiso 1 1 calc R . .
H34B H 0.7392 1.1497 1.0442 0.162 Uiso 1 1 calc R . .
H34C H 0.6013 1.1045 1.0137 0.162 Uiso 1 1 calc R . .
O3 O -0.069(2) 0.8634(5) 0.6755(14) 0.349(12) Uani 0.50 1 d P . .
H3A H -0.0035 0.8888 0.6924 0.523 Uiso 0.50 1 calc PR . .
C35 C 0.024(4) 0.8190(4) 0.6798(13) 0.277(14) Uani 0.50 1 d P . .
H35A H 0.0320 0.7951 0.7297 0.416 Uiso 0.50 1 calc PR . .
H35B H 0.1429 0.8285 0.7002 0.416 Uiso 0.50 1 calc PR . .
H35C H -0.0391 0.8028 0.6124 0.416 Uiso 0.50 1 calc PR . .

loop_
_atom_site_aniso_label
_atom_site_aniso_U_11
_atom_site_aniso_U_22
_atom_site_aniso_U_33
_atom_site_aniso_U_23
_atom_site_aniso_U_13
_atom_site_aniso_U_12
O1 0.122(2) 0.0632(13) 0.0846(15) 0.0015(11) 0.0730(16) -0.0053(12)
O2 0.128(2) 0.0637(13) 0.0732(13) -0.0059(11) 0.0675(15) -0.0138(13)
N1 0.0703(16) 0.0504(13) 0.0627(14) -0.0036(10) 0.0387(13) -0.0026(11)
C1 0.0540(17) 0.0548(16) 0.0653(17) -0.0078(13) 0.0303(15) -0.0029(13)
C2 0.082(2) 0.064(2) 0.075(2) -0.0113(15) 0.0428(19) -0.0032(16)
C3 0.089(3) 0.063(2) 0.106(3) -0.0267(19) 0.056(2) -0.0110(18)
C4 0.099(3) 0.056(2) 0.129(3) -0.010(2) 0.069(3) -0.0110(18)
C5 0.090(2) 0.0575(19) 0.099(2) -0.0053(18) 0.059(2) -0.0093(16)
C6 0.0638(18) 0.0498(16) 0.0740(18) -0.0007(14) 0.0378(16) -0.0044(13)
C7 0.0706(19) 0.0552(17) 0.0611(17) 0.0045(13) 0.0393(16) -0.0021(13)
C8 0.0571(17) 0.0511(15) 0.0586(16) -0.0031(12) 0.0337(14) -0.0048(12)
C9 0.0675(19) 0.0516(16) 0.0600(16) -0.0015(13) 0.0366(15) -0.0052(13)
C10 0.0427(14) 0.0502(15) 0.0515(14) 0.0018(11) 0.0235(12) 0.0022(11)
C11 0.0516(16) 0.0560(16) 0.0513(15) 0.0003(12) 0.0261(13) -0.0020(12)
C12 0.0484(15) 0.0604(17) 0.0541(15) -0.0014(13) 0.0270(13) 0.0003(12)
C13 0.0524(16) 0.0538(16) 0.0561(15) -0.0005(12) 0.0281(13) -0.0022(12)
C14 0.0528(16) 0.0567(16) 0.0504(14) -0.0005(12) 0.0282(13) 0.0014(12)
C15 0.0644(18) 0.0606(17) 0.0589(16) -0.0060(14) 0.0346(15) -0.0003(14)
C16 0.0667(19) 0.0594(17) 0.0589(16) -0.0037(14) 0.0368(15) 0.0024(13)
C17 0.0545(16) 0.0598(17) 0.0540(15) -0.0072(13) 0.0296(13) -0.0058(13)
C18 0.095(2) 0.0595(17) 0.0728(19) -0.0003(15) 0.0529(19) 0.0101(16)
C19 0.088(2) 0.079(2) 0.0668(19) 0.0095(16) 0.0451(19) 0.0089(18)
C20 0.0571(18) 0.080(2) 0.0583(17) -0.0120(15) 0.0318(15) -0.0089(15)
C21 0.076(2) 0.073(2) 0.0718(19) -0.0107(16) 0.0476(18) -0.0030(16)
C22 0.075(2) 0.0634(18) 0.0648(18) -0.0005(14) 0.0417(17) 0.0028(15)
C23 0.083(2) 0.111(3) 0.068(2) -0.0154(19) 0.0459(19) -0.013(2)
C24 0.0583(17) 0.0547(16) 0.0664(18) -0.0037(13) 0.0340(15) -0.0085(13)
C25 0.0553(17) 0.0556(16) 0.0664(17) -0.0055(13) 0.0341(15) -0.0076(12)
C26 0.0629(18) 0.0460(15) 0.0667(17) -0.0027(12) 0.0377(16) 0.0001(12)
C27 0.075(2) 0.0652(19) 0.0628(18) -0.0048(14) 0.0369(17) -0.0113(15)
C28 0.090(3) 0.076(2) 0.0636(19) 0.0005(17) 0.0391(19) -0.0006(19)
C29 0.093(3) 0.0625(19) 0.087(2) 0.0169(18) 0.052(2) 0.0067(18)
C30 0.079(2) 0.0610(19) 0.099(3) 0.0019(17) 0.048(2) -0.0116(16)
C31 0.064(2) 0.0600(18) 0.0658(18) 0.0006(14) 0.0297(16) -0.0055(15)
C32 0.138(4) 0.105(3) 0.120(3) 0.029(3) 0.074(3) -0.018(3)
C33 0.080(2) 0.067(2) 0.088(2) -0.0109(16) 0.050(2) -0.0091(16)
C34 0.103(3) 0.083(3) 0.149(4) -0.005(3) 0.078(3) 0.010(2)
O3 0.62(3) 0.245(11) 0.56(2) 0.309(14) 0.56(2) 0.332(15)
C35 0.54(4) 0.062(6) 0.158(12) 0.010(7) 0.150(18) -0.069(13)

loop_
_atom_type_symbol
_atom_type_description
_atom_type_scat_dispersion_real
_atom_type_scat_dispersion_imag
_atom_type_scat_source
C C 0.0033 0.0016 'International Tables Vol C Tables 4.2.6.8 and 6.1.1.4'
H H 0.0000 0.0000 'International Tables Vol C Tables 4.2.6.8 and 6.1.1.4'
N N 0.0061 0.0033 'International Tables Vol C Tables 4.2.6.8 and 6.1.1.4'
O O 0.0106 0.0060 'International Tables Vol C Tables 4.2.6.8 and 6.1.1.4'

loop_
_geom_angle_atom_site_label_1
_geom_angle_atom_site_label_2
_geom_angle_atom_site_label_3
_geom_angle
_geom_angle_site_symmetry_1
_geom_angle_site_symmetry_3
C12 N1 C13 120.2(2) . .
C12 N1 C33 120.5(2) . .
C13 N1 C33 119.2(2) . .
C2 C1 C6 121.4(3) . .
C2 C1 C9 130.2(3) . .
C6 C1 C9 108.4(2) . .
C1 C2 C3 118.0(3) . .
C1 C2 H2 121.0 . .
C3 C2 H2 121.0 . .
C4 C3 C2 120.9(3) . .
C4 C3 H3 119.6 . .
C2 C3 H3 119.6 . .
C3 C4 C5 121.4(3) . .
C3 C4 H4 119.3 . .
C5 C4 H4 119.3 . .
C6 C5 C4 118.0(3) . .
C6 C5 H5 121.0 . .
C4 C5 H5 121.0 . .
C5 C6 C1 120.3(3) . .
C5 C6 C7 130.5(3) . .
C1 C6 C7 109.2(2) . .
O1 C7 C8 129.8(3) . .
O1 C7 C6 124.0(3) . .
C8 C7 C6 106.2(2) . .
C10 C8 C9 126.2(2) . .
C10 C8 C7 124.8(2) . .
C9 C8 C7 109.0(2) . .
O2 C9 C8 129.5(3) . .
O2 C9 C1 123.2(3) . .
C8 C9 C1 107.2(2) . .
C14 C10 C11 115.0(2) . .
C14 C10 C8 122.5(2) . .
C11 C10 C8 122.4(2) . .
C12 C11 C10 122.8(2) . .
C12 C11 H11 118.6 . .
C10 C11 H11 118.6 . .
N1 C12 C11 119.7(2) . .
N1 C12 C15 119.7(2) . .
C11 C12 C15 120.6(3) . .
N1 C13 C14 120.1(2) . .
N1 C13 C24 118.9(2) . .
C14 C13 C24 120.9(3) . .
C13 C14 C10 121.9(2) . .
C13 C14 H14 119.0 . .
C10 C14 H14 119.0 . .
C16 C15 C12 123.3(3) . .
C16 C15 H15 118.4 . .
C12 C15 H15 118.4 . .
C15 C16 C17 127.7(3) . .
C15 C16 H16 116.2 . .
C17 C16 H16 116.2 . .
C18 C17 C22 117.2(3) . .
C18 C17 C16 119.2(3) . .
C22 C17 C16 123.5(3) . .
C17 C18 C19 122.2(3) . .
C17 C18 H18 118.9 . .
C19 C18 H18 118.9 . .
C20 C19 C18 120.2(3) . .
C20 C19 H19 119.9 . .
C18 C19 H19 119.9 . .
C19 C20 C21 118.3(3) . .
C19 C20 C23 120.5(3) . .
C21 C20 C23 121.2(3) . .
C20 C21 C22 121.8(3) . .
C20 C21 H21 119.1 . .
C22 C21 H21 119.1 . .
C21 C22 C17 120.3(3) . .
C21 C22 H22 119.9 . .
C17 C22 H22 119.9 . .
C20 C23 H23A 109.5 . .
C20 C23 H23B 109.5 . .
H23A C23 H23B 109.5 . .
C20 C23 H23C 109.5 . .
H23A C23 H23C 109.5 . .
H23B C23 H23C 109.5 . .
C25 C24 C13 124.3(3) . .
C25 C24 H24 117.8 . .
C13 C24 H24 117.8 . .
C24 C25 C26 125.3(3) . .
C24 C25 H25 117.3 . .
C26 C25 H25 117.3 . .
C31 C26 C27 117.1(3) . .
C31 C26 C25 123.6(3) . .
C27 C26 C25 119.3(3) . .
C28 C27 C26 121.2(3) . .
C28 C27 H27 119.4 . .
C26 C27 H27 119.4 . .
C29 C28 C27 121.0(3) . .
C29 C28 H28 119.5 . .
C27 C28 H28 119.5 . .
C30 C29 C28 117.4(3) . .
C30 C29 C32 121.7(4) . .
C28 C29 C32 120.9(4) . .
C31 C30 C29 122.3(3) . .
C31 C30 H30 118.9 . .
C29 C30 H30 118.9 . .
C30 C31 C26 121.1(3) . .
C30 C31 H31 119.5 . .
C26 C31 H31 119.5 . .
C29 C32 H32A 109.5 . .
C29 C32 H32B 109.5 . .
H32A C32 H32B 109.5 . .
C29 C32 H32C 109.5 . .
H32A C32 H32C 109.5 . .
H32B C32 H32C 109.5 . .
C34 C33 N1 110.4(3) . .
C34 C33 H33A 109.6 . .
N1 C33 H33A 109.6 . .
C34 C33 H33B 109.6 . .
N1 C33 H33B 109.6 . .
H33A C33 H33B 108.1 . .
C33 C34 H34A 109.5 . .
C33 C34 H34B 109.5 . .
H34A C34 H34B 109.5 . .
C33 C34 H34C 109.5 . .
H34A C34 H34C 109.5 . .
H34B C34 H34C 109.5 . .
C35 O3 H3A 110.2 . .
O3 C35 H35A 109.4 . .
O3 C35 H35B 109.5 . .
H35A C35 H35B 109.5 . .
O3 C35 H35C 109.5 . .
H35A C35 H35C 109.5 . .
H35B C35 H35C 109.5 . .

loop_
_geom_bond_atom_site_label_1
_geom_bond_atom_site_label_2
_geom_bond_distance
_geom_bond_site_symmetry_2
O1 C7 1.232(4) .
O2 C9 1.228(3) .
N1 C12 1.370(4) .
N1 C13 1.373(4) .
N1 C33 1.494(4) .
C1 C2 1.382(4) .
C1 C6 1.387(4) .
C1 C9 1.504(4) .
C2 C3 1.385(5) .
C2 H2 0.9300 .
C3 C4 1.374(6) .
C3 H3 0.9300 .
C4 C5 1.387(5) .
C4 H4 0.9300 .
C5 C6 1.386(4) .
C5 H5 0.9300 .
C6 C7 1.498(4) .
C7 C8 1.461(4) .
C8 C10 1.429(4) .
C8 C9 1.430(4) .
C10 C14 1.411(4) .
C10 C11 1.412(4) .
C11 C12 1.369(4) .
C11 H11 0.9300 .
C12 C15 1.475(4) .
C13 C14 1.378(4) .
C13 C24 1.464(4) .
C14 H14 0.9300 .
C15 C16 1.317(4) .
C15 H15 0.9300 .
C16 C17 1.465(4) .
C16 H16 0.9300 .
C17 C18 1.372(4) .
C17 C22 1.397(4) .
C18 C19 1.392(4) .
C18 H18 0.9300 .
C19 C20 1.367(4) .
C19 H19 0.9300 .
C20 C21 1.379(5) .
C20 C23 1.526(4) .
C21 C22 1.382(4) .
C21 H21 0.9300 .
C22 H22 0.9300 .
C23 H23A 0.9600 .
C23 H23B 0.9600 .
C23 H23C 0.9600 .
C24 C25 1.337(4) .
C24 H24 0.9300 .
C25 C26 1.455(4) .
C25 H25 0.9300 .
C26 C31 1.382(4) .
C26 C27 1.407(4) .
C27 C28 1.386(5) .
C27 H27 0.9300 .
C28 C29 1.383(5) .
C28 H28 0.9300 .
C29 C30 1.383(5) .
C29 C32 1.513(5) .
C30 C31 1.375(5) .
C30 H30 0.9300 .
C31 H31 0.9300 .
C32 H32A 0.9600 .
C32 H32B 0.9600 .
C32 H32C 0.9600 .
C33 C34 1.488(5) .
C33 H33A 0.9700 .
C33 H33B 0.9700 .
C34 H34A 0.9600 .
C34 H34B 0.9600 .
C34 H34C 0.9600 .
O3 C35 1.40(2) .
O3 H3A 0.8270 .
C35 H35A 0.9601 .
C35 H35B 0.9601 .
C35 H35C 0.9601 .

loop_
_geom_torsion_atom_site_label_1
_geom_torsion_atom_site_label_2
_geom_torsion_atom_site_label_3
_geom_torsion_atom_site_label_4
_geom_torsion
_geom_torsion_site_symmetry_1
_geom_torsion_site_symmetry_2
_geom_torsion_site_symmetry_3
_geom_torsion_site_symmetry_4
C6 C1 C2 C3 0.5(5) . . . .
C9 C1 C2 C3 -178.3(3) . . . .
C1 C2 C3 C4 0.6(5) . . . .
C2 C3 C4 C5 -1.0(6) . . . .
C3 C4 C5 C6 0.4(6) . . . .
C4 C5 C6 C1 0.6(5) . . . .
C4 C5 C6 C7 178.3(3) . . . .
C2 C1 C6 C5 -1.1(5) . . . .
C9 C1 C6 C5 178.0(3) . . . .
C2 C1 C6 C7 -179.2(3) . . . .
C9 C1 C6 C7 -0.2(3) . . . .
C5 C6 C7 O1 3.2(6) . . . .
C1 C6 C7 O1 -178.9(3) . . . .
C5 C6 C7 C8 -177.0(3) . . . .
C1 C6 C7 C8 0.9(3) . . . .
O1 C7 C8 C10 0.4(5) . . . .
C6 C7 C8 C10 -179.4(3) . . . .
O1 C7 C8 C9 178.5(3) . . . .
C6 C7 C8 C9 -1.3(3) . . . .
C10 C8 C9 O2 -0.2(5) . . . .
C7 C8 C9 O2 -178.2(3) . . . .
C10 C8 C9 C1 179.2(3) . . . .
C7 C8 C9 C1 1.1(3) . . . .
C2 C1 C9 O2 -2.2(5) . . . .
C6 C1 C9 O2 178.9(3) . . . .
C2 C1 C9 C8 178.3(3) . . . .
C6 C1 C9 C8 -0.6(3) . . . .
C9 C8 C10 C14 0.5(4) . . . .
C7 C8 C10 C14 178.3(3) . . . .
C9 C8 C10 C11 -179.7(3) . . . .
C7 C8 C10 C11 -1.9(4) . . . .
C14 C10 C11 C12 -3.3(4) . . . .
C8 C10 C11 C12 176.9(3) . . . .
C13 N1 C12 C11 4.7(4) . . . .
C33 N1 C12 C11 -171.5(3) . . . .
C13 N1 C12 C15 -174.5(3) . . . .
C33 N1 C12 C15 9.3(4) . . . .
C10 C11 C12 N1 -0.8(4) . . . .
C10 C11 C12 C15 178.4(3) . . . .
C12 N1 C13 C14 -4.2(4) . . . .
C33 N1 C13 C14 172.0(3) . . . .
C12 N1 C13 C24 177.9(3) . . . .
C33 N1 C13 C24 -5.9(4) . . . .
N1 C13 C14 C10 -0.2(4) . . . .
C24 C13 C14 C10 177.7(2) . . . .
C11 C10 C14 C13 3.8(4) . . . .
C8 C10 C14 C13 -176.4(3) . . . .
N1 C12 C15 C16 -152.0(3) . . . .
C11 C12 C15 C16 28.8(4) . . . .
C12 C15 C16 C17 -177.7(3) . . . .
C15 C16 C17 C18 -177.2(3) . . . .
C15 C16 C17 C22 4.0(5) . . . .
C22 C17 C18 C19 -1.0(5) . . . .
C16 C17 C18 C19 -179.9(3) . . . .
C17 C18 C19 C20 -1.1(5) . . . .
C18 C19 C20 C21 2.2(5) . . . .
C18 C19 C20 C23 -179.0(3) . . . .
C19 C20 C21 C22 -1.1(5) . . . .
C23 C20 C21 C22 -179.9(3) . . . .
C20 C21 C22 C17 -1.1(5) . . . .
C18 C17 C22 C21 2.1(5) . . . .
C16 C17 C22 C21 -179.0(3) . . . .
N1 C13 C24 C25 -143.8(3) . . . .
C14 C13 C24 C25 38.4(4) . . . .
C13 C24 C25 C26 -176.1(3) . . . .
C24 C25 C26 C31 6.0(5) . . . .
C24 C25 C26 C27 -174.9(3) . . . .
C31 C26 C27 C28 0.2(5) . . . .
C25 C26 C27 C28 -178.9(3) . . . .
C26 C27 C28 C29 -0.1(5) . . . .
C27 C28 C29 C30 0.0(5) . . . .
C27 C28 C29 C32 180.0(4) . . . .
C28 C29 C30 C31 0.0(6) . . . .
C32 C29 C30 C31 -179.9(4) . . . .
C29 C30 C31 C26 0.1(5) . . . .
C27 C26 C31 C30 -0.2(5) . . . .
C25 C26 C31 C30 178.9(3) . . . .
C12 N1 C33 C34 -101.2(4) . . . .
C13 N1 C33 C34 82.6(4) . . . .
